data_7009061
loop_
_publ_author_name
'Cole, Marcus L.'
'Hibbs, David E.'
'Jones, Cameron'
'Smithies, Neil A.'

_publ_section_title
;
 Phosphine and phosphido indium hydride complexes and their use in
 inorganic synthesis
;
_journal_issue 4
_journal_name_full 'Journal of the Chemical Society, Dalton Transactions'
_journal_page_first 545
_journal_paper_doi 10.1039/a908418e
_journal_year 2000
_chemical_formula_sum 'C36 H69 In P2'
_chemical_formula_weight 678.67
_chemical_name_systematic
; 
 ? 
;
_space_group_IT_number 2
_symmetry_cell_setting triclinic
_symmetry_space_group_name_Hall '-P 1'
_symmetry_space_group_name_H-M 'P -1'
_atom_sites_solution_hydrogens geom
_atom_sites_solution_primary direct
_atom_sites_solution_secondary difmap
_audit_creation_method SHELXL-97
_cell_angle_alpha 80.611(9)
_cell_angle_beta 89.472(10)
_cell_angle_gamma 68.470(7)
_cell_formula_units_Z 1
_cell_length_a 8.036(2)
_cell_length_b 9.8530(10)
_cell_length_c 12.361(2)
_cell_measurement_reflns_used 25
_cell_measurement_temperature 150(2)
_cell_volume 896.9(3)
_computing_structure_refinement 'SHELXL-97 (Sheldrick, 1997)'
_computing_structure_solution 'SHELXS-97 (Sheldrick, 1990)'
_diffrn_ambient_temperature 293(2)
_diffrn_measured_fraction_theta_full 0.999
_diffrn_measured_fraction_theta_max 0.999
_diffrn_radiation_monochromator graphite
_diffrn_radiation_source 'fine-focus sealed tube'
_diffrn_radiation_type MoK\a
_diffrn_radiation_wavelength 0.71073
_diffrn_reflns_av_R_equivalents 0.0000
_diffrn_reflns_av_sigmaI/netI 0.0311
_diffrn_reflns_limit_h_max 11
_diffrn_reflns_limit_h_min -11
_diffrn_reflns_limit_k_max 14
_diffrn_reflns_limit_k_min -13
_diffrn_reflns_limit_l_max 17
_diffrn_reflns_limit_l_min 0
_diffrn_reflns_number 5411
_diffrn_reflns_theta_full 30.40
_diffrn_reflns_theta_max 30.40
_diffrn_reflns_theta_min 2.26
_exptl_absorpt_coefficient_mu 0.770
_exptl_absorpt_correction_T_max 0.7824
_exptl_absorpt_correction_T_min 0.8969
_exptl_absorpt_correction_type diffabs
_exptl_crystal_colour colourless
_exptl_crystal_density_diffrn 1.256
_exptl_crystal_density_method 'not measured'
_exptl_crystal_description rod
_exptl_crystal_F_000 364
_exptl_crystal_size_max 0.2
_exptl_crystal_size_mid 0.2
_exptl_crystal_size_min 0.2
_refine_diff_density_max 0.541
_refine_diff_density_min -0.398
_refine_diff_density_rms 0.071
_refine_ls_extinction_method none
_refine_ls_goodness_of_fit_ref 1.055
_refine_ls_hydrogen_treatment mixed
_refine_ls_matrix_type full
_refine_ls_number_parameters 178
_refine_ls_number_reflns 5411
_refine_ls_number_restraints 0
_refine_ls_restrained_S_all 1.055
_refine_ls_R_factor_all 0.0373
_refine_ls_R_factor_gt 0.0275
_refine_ls_shift/su_max 0.002
_refine_ls_shift/su_mean 0.000
_refine_ls_structure_factor_coef Fsqd
_refine_ls_weighting_details 'calc w=1/[\s^2^(Fo^2^)+(0.0451P)^2^+0.1514P] where P=(Fo^2^+2Fc^2^)/3'
_refine_ls_weighting_scheme calc
_refine_ls_wR_factor_gt 0.0731
_refine_ls_wR_factor_ref 0.0754
_reflns_number_gt 4662
_reflns_number_total 5411
_reflns_threshold_expression >2sigma(I)
_cod_data_source_file a908418e.txt
_cod_data_source_block compound9
_cod_original_sg_symbol_H-M P-1
_cod_database_code 7009061

loop_
_symmetry_equiv_pos_as_xyz
'x, y, z'
'-x, -y, -z'

loop_
_atom_site_label
_atom_site_type_symbol
_atom_site_fract_x
_atom_site_fract_y
_atom_site_fract_z
_atom_site_U_iso_or_equiv
_atom_site_adp_type
_atom_site_occupancy
_atom_site_symmetry_multiplicity
_atom_site_calc_flag
_atom_site_refinement_flags
_atom_site_disorder_assembly
_atom_site_disorder_group
In1 In 0.0000 0.0000 0.0000 0.02329(6) Uani 1 2 d S . .
P1 P -0.15444(4) -0.10517(4) 0.20252(3) 0.01347(7) Uani 1 1 d . . .
C1 C -0.01498(18) -0.16530(15) 0.33417(11) 0.0157(2) Uani 1 1 d . . .
H1 H -0.0356 -0.0754 0.3652 0.019 Uiso 1 1 calc R . .
C2 C 0.1853(2) -0.22580(18) 0.31008(13) 0.0221(3) Uani 1 1 d . . .
H2A H 0.2111 -0.3130 0.2762 0.027 Uiso 1 1 calc R . .
H2B H 0.2114 -0.1517 0.2585 0.027 Uiso 1 1 calc R . .
C3 C 0.3059(2) -0.26612(19) 0.41446(14) 0.0254(3) Uani 1 1 d . . .
H3A H 0.4301 -0.3102 0.3967 0.030 Uiso 1 1 calc R . .
H3B H 0.2912 -0.1768 0.4433 0.030 Uiso 1 1 calc R . .
C4 C 0.2618(2) -0.37455(18) 0.50209(13) 0.0236(3) Uani 1 1 d . . .
H4A H 0.2876 -0.4677 0.4763 0.028 Uiso 1 1 calc R . .
H4B H 0.3362 -0.3938 0.5685 0.028 Uiso 1 1 calc R . .
C5 C 0.0652(2) -0.31106(18) 0.52739(13) 0.0232(3) Uani 1 1 d . . .
H5A H 0.0420 -0.2220 0.5585 0.028 Uiso 1 1 calc R . .
H5B H 0.0384 -0.3823 0.5814 0.028 Uiso 1 1 calc R . .
C6 C -0.05638(19) -0.27418(17) 0.42397(12) 0.0197(3) Uani 1 1 d . . .
H6A H -0.1804 -0.2311 0.4422 0.024 Uiso 1 1 calc R . .
H6B H -0.0403 -0.3646 0.3964 0.024 Uiso 1 1 calc R . .
C7 C -0.36525(18) 0.04367(15) 0.22873(11) 0.0156(2) Uani 1 1 d . . .
H7 H -0.4393 0.0736 0.1601 0.019 Uiso 1 1 calc R . .
C8 C -0.4809(2) 0.00272(16) 0.31755(14) 0.0235(3) Uani 1 1 d . . .
H8A H -0.4174 -0.0222 0.3887 0.028 Uiso 1 1 calc R . .
H8B H -0.5027 -0.0836 0.3038 0.028 Uiso 1 1 calc R . .
C9 C -0.6601(2) 0.13133(18) 0.31889(17) 0.0292(3) Uani 1 1 d . . .
H9A H -0.7280 0.1510 0.2498 0.035 Uiso 1 1 calc R . .
H9B H -0.7293 0.1043 0.3774 0.035 Uiso 1 1 calc R . .
C10 C -0.6298(2) 0.27071(17) 0.33633(14) 0.0257(3) Uani 1 1 d . . .
H10A H -0.7444 0.3523 0.3325 0.031 Uiso 1 1 calc R . .
H10B H -0.5735 0.2542 0.4088 0.031 Uiso 1 1 calc R . .
C11 C -0.5115(2) 0.31146(16) 0.24999(13) 0.0237(3) Uani 1 1 d . . .
H11A H -0.4883 0.3963 0.2659 0.028 Uiso 1 1 calc R . .
H11B H -0.5740 0.3390 0.1783 0.028 Uiso 1 1 calc R . .
C12 C -0.3333(2) 0.18218(16) 0.24777(13) 0.0203(3) Uani 1 1 d . . .
H12A H -0.2652 0.1609 0.3170 0.024 Uiso 1 1 calc R . .
H12B H -0.2638 0.2095 0.1896 0.024 Uiso 1 1 calc R . .
C13 C -0.22755(18) -0.25963(15) 0.18806(11) 0.0151(2) Uani 1 1 d . . .
H13 H -0.2759 -0.2888 0.2573 0.018 Uiso 1 1 calc R . .
C14 C -0.06796(19) -0.39404(16) 0.16346(13) 0.0198(3) Uani 1 1 d . . .
H14A H -0.0151 -0.3650 0.0972 0.024 Uiso 1 1 calc R . .
H14B H 0.0225 -0.4272 0.2234 0.024 Uiso 1 1 calc R . .
C15 C -0.1265(2) -0.52158(16) 0.14862(14) 0.0239(3) Uani 1 1 d . . .
H15A H -0.0244 -0.6031 0.1305 0.029 Uiso 1 1 calc R . .
H15B H -0.1699 -0.5564 0.2170 0.029 Uiso 1 1 calc R . .
C16 C -0.2737(2) -0.47198(18) 0.05786(14) 0.0249(3) Uani 1 1 d . . .
H16A H -0.3136 -0.5526 0.0530 0.030 Uiso 1 1 calc R . .
H16B H -0.2263 -0.4473 -0.0119 0.030 Uiso 1 1 calc R . .
C17 C -0.4321(2) -0.33773(18) 0.08007(14) 0.0233(3) Uani 1 1 d . . .
H17A H -0.4876 -0.3659 0.1455 0.028 Uiso 1 1 calc R . .
H17B H -0.5204 -0.3049 0.0190 0.028 Uiso 1 1 calc R . .
C18 C -0.3750(2) -0.21037(16) 0.09584(13) 0.0197(3) Uani 1 1 d . . .
H18A H -0.4778 -0.1292 0.1137 0.024 Uiso 1 1 calc R . .
H18B H -0.3311 -0.1750 0.0278 0.024 Uiso 1 1 calc R . .

loop_
_atom_site_aniso_label
_atom_site_aniso_U_11
_atom_site_aniso_U_22
_atom_site_aniso_U_33
_atom_site_aniso_U_23
_atom_site_aniso_U_13
_atom_site_aniso_U_12
In1 0.01682(8) 0.01917(8) 0.03227(10) -0.00829(6) -0.00047(6) -0.00313(5)
P1 0.01361(15) 0.01294(15) 0.01384(16) -0.00207(12) 0.00127(12) -0.00500(12)
C1 0.0152(6) 0.0159(6) 0.0158(6) -0.0014(5) -0.0008(5) -0.0061(5)
C2 0.0152(6) 0.0286(7) 0.0216(7) 0.0000(6) 0.0004(5) -0.0090(5)
C3 0.0167(6) 0.0289(8) 0.0293(8) -0.0005(6) -0.0043(6) -0.0086(6)
C4 0.0206(7) 0.0221(7) 0.0236(7) 0.0012(6) -0.0056(6) -0.0047(5)
C5 0.0223(7) 0.0270(7) 0.0178(7) 0.0005(6) -0.0019(5) -0.0081(6)
C6 0.0174(6) 0.0236(7) 0.0168(6) 0.0013(5) -0.0005(5) -0.0080(5)
C7 0.0160(6) 0.0123(5) 0.0178(6) -0.0030(5) 0.0000(5) -0.0042(5)
C8 0.0201(7) 0.0159(6) 0.0336(8) -0.0057(6) 0.0105(6) -0.0052(5)
C9 0.0190(7) 0.0227(7) 0.0446(10) -0.0109(7) 0.0094(7) -0.0045(6)
C10 0.0232(7) 0.0184(7) 0.0312(8) -0.0083(6) 0.0036(6) -0.0010(5)
C11 0.0286(7) 0.0136(6) 0.0246(7) -0.0031(5) -0.0007(6) -0.0028(5)
C12 0.0232(7) 0.0152(6) 0.0234(7) -0.0042(5) 0.0023(5) -0.0077(5)
C13 0.0158(6) 0.0132(5) 0.0166(6) -0.0034(5) 0.0008(5) -0.0052(5)
C14 0.0181(6) 0.0153(6) 0.0246(7) -0.0065(5) -0.0004(5) -0.0032(5)
C15 0.0272(7) 0.0152(6) 0.0281(8) -0.0052(6) -0.0027(6) -0.0056(6)
C16 0.0316(8) 0.0195(7) 0.0265(8) -0.0084(6) -0.0035(6) -0.0107(6)
C17 0.0232(7) 0.0228(7) 0.0269(7) -0.0065(6) -0.0032(6) -0.0110(6)
C18 0.0186(6) 0.0166(6) 0.0228(7) -0.0035(5) -0.0041(5) -0.0051(5)

loop_
_atom_type_symbol
_atom_type_description
_atom_type_scat_dispersion_real
_atom_type_scat_dispersion_imag
_atom_type_scat_source
C C 0.0033 0.0016 'International Tables Vol C Tables 4.2.6.8 and 6.1.1.4'
H H 0.0000 0.0000 'International Tables Vol C Tables 4.2.6.8 and 6.1.1.4'
P P 0.1023 0.0942 'International Tables Vol C Tables 4.2.6.8 and 6.1.1.4'
In In -0.7276 1.3100 'International Tables Vol C Tables 4.2.6.8 and 6.1.1.4'

loop_
_geom_angle_atom_site_label_1
_geom_angle_atom_site_label_2
_geom_angle_atom_site_label_3
_geom_angle
_geom_angle_site_symmetry_1
_geom_angle_site_symmetry_3
_geom_angle_publ_flag
P1 In1 P1 180.000(17) 2 . ?
C13 P1 C7 103.20(6) . . ?
C13 P1 C1 105.80(6) . . ?
C7 P1 C1 105.61(6) . . ?
C13 P1 In1 113.09(5) . . ?
C7 P1 In1 109.73(5) . . ?
C1 P1 In1 118.14(5) . . ?
C6 C1 C2 110.39(12) . . ?
C6 C1 P1 117.27(10) . . ?
C2 C1 P1 109.66(10) . . ?
C3 C2 C1 111.82(13) . . ?
C4 C3 C2 111.65(13) . . ?
C5 C4 C3 110.33(13) . . ?
C4 C5 C6 111.20(13) . . ?
C5 C6 C1 111.50(12) . . ?
C8 C7 C12 110.08(12) . . ?
C8 C7 P1 117.46(10) . . ?
C12 C7 P1 111.82(10) . . ?
C7 C8 C9 110.93(13) . . ?
C10 C9 C8 110.65(14) . . ?
C11 C10 C9 111.19(13) . . ?
C10 C11 C12 111.39(12) . . ?
C11 C12 C7 110.74(13) . . ?
C18 C13 C14 109.76(11) . . ?
C18 C13 P1 110.44(9) . . ?
C14 C13 P1 110.49(10) . . ?
C15 C14 C13 111.27(12) . . ?
C16 C15 C14 110.89(13) . . ?
C15 C16 C17 111.01(13) . . ?
C16 C17 C18 111.78(13) . . ?
C17 C18 C13 111.15(12) . . ?

loop_
_geom_bond_atom_site_label_1
_geom_bond_atom_site_label_2
_geom_bond_distance
_geom_bond_site_symmetry_2
_geom_bond_publ_flag
In1 P1 2.9869(5) 2 ?
In1 P1 2.9869(5) . ?
P1 C13 1.8548(14) . ?
P1 C7 1.8567(14) . ?
P1 C1 1.8674(14) . ?
C1 C6 1.536(2) . ?
C1 C2 1.543(2) . ?
C2 C3 1.528(2) . ?
C3 C4 1.528(2) . ?
C4 C5 1.522(2) . ?
C5 C6 1.527(2) . ?
C7 C8 1.531(2) . ?
C7 C12 1.5321(19) . ?
C8 C9 1.532(2) . ?
C9 C10 1.528(2) . ?
C10 C11 1.525(2) . ?
C11 C12 1.532(2) . ?
C13 C18 1.537(2) . ?
C13 C14 1.5391(19) . ?
C14 C15 1.531(2) . ?
C15 C16 1.522(2) . ?
C16 C17 1.524(2) . ?
C17 C18 1.526(2) . ?

loop_
_geom_torsion_atom_site_label_1
_geom_torsion_atom_site_label_2
_geom_torsion_atom_site_label_3
_geom_torsion_atom_site_label_4
_geom_torsion
_geom_torsion_site_symmetry_1
_geom_torsion_site_symmetry_2
_geom_torsion_site_symmetry_3
_geom_torsion_site_symmetry_4
_geom_torsion_publ_flag
P1 In1 P1 C13 -101(100) 2 . . . ?
P1 In1 P1 C7 145(100) 2 . . . ?
P1 In1 P1 C1 24(100) 2 . . . ?
C13 P1 C1 C6 -27.95(12) . . . . ?
C7 P1 C1 C6 81.04(12) . . . . ?
In1 P1 C1 C6 -155.80(9) . . . . ?
C13 P1 C1 C2 98.95(11) . . . . ?
C7 P1 C1 C2 -152.06(10) . . . . ?
In1 P1 C1 C2 -28.90(11) . . . . ?
C6 C1 C2 C3 -53.50(17) . . . . ?
P1 C1 C2 C3 175.82(11) . . . . ?
C1 C2 C3 C4 54.92(18) . . . . ?
C2 C3 C4 C5 -56.25(18) . . . . ?
C3 C4 C5 C6 57.27(18) . . . . ?
C4 C5 C6 C1 -57.19(17) . . . . ?
C2 C1 C6 C5 54.57(16) . . . . ?
P1 C1 C6 C5 -178.88(10) . . . . ?
C13 P1 C7 C8 49.18(12) . . . . ?
C1 P1 C7 C8 -61.67(12) . . . . ?
In1 P1 C7 C8 169.98(10) . . . . ?
C13 P1 C7 C12 177.84(10) . . . . ?
C1 P1 C7 C12 66.99(11) . . . . ?
In1 P1 C7 C12 -61.36(10) . . . . ?
C12 C7 C8 C9 57.78(17) . . . . ?
P1 C7 C8 C9 -172.73(11) . . . . ?
C7 C8 C9 C10 -57.11(19) . . . . ?
C8 C9 C10 C11 55.62(19) . . . . ?
C9 C10 C11 C12 -55.38(18) . . . . ?
C10 C11 C12 C7 56.12(17) . . . . ?
C8 C7 C12 C11 -57.00(16) . . . . ?
P1 C7 C12 C11 170.53(10) . . . . ?
C7 P1 C13 C18 57.33(11) . . . . ?
C1 P1 C13 C18 168.04(10) . . . . ?
In1 P1 C13 C18 -61.15(10) . . . . ?
C7 P1 C13 C14 178.95(10) . . . . ?
C1 P1 C13 C14 -70.34(11) . . . . ?
In1 P1 C13 C14 60.47(10) . . . . ?
C18 C13 C14 C15 -56.67(16) . . . . ?
P1 C13 C14 C15 -178.70(10) . . . . ?
C13 C14 C15 C16 56.94(17) . . . . ?
C14 C15 C16 C17 -55.66(18) . . . . ?
C15 C16 C17 C18 55.49(18) . . . . ?
C16 C17 C18 C13 -55.96(17) . . . . ?
C14 C13 C18 C17 55.93(16) . . . . ?
P1 C13 C18 C17 177.99(10) . . . . ?
